data_4519232
loop_
_publ_author_name
'Tanpure, Sudhakar Dattatray'
'Kuo, Tung-Chun'
'Cheng, Mu-Jeng'
'Liu, Rai-Shung'

_publ_section_title
;
 Gold(I)-Catalyzed Highly Diastereo- and Enantioselective Constructions of
 Bicyclo[3.2.1]oct-6-ene Frameworks via (4 + 3)-Cycloadditions
;
_journal_name_full 'ACS Catalysis'
_journal_page_first 536
_journal_page_last 543
_journal_paper_doi 10.1021/acscatal.1c04483
_journal_year 2021
_chemical_formula_sum 'C35 H30 O'
_chemical_formula_weight 466.59
_space_group_crystal_system monoclinic
_space_group_IT_number 14
_space_group_name_Hall '-P 2yn'
_space_group_name_H-M_alt 'P 1 21/n 1'
_atom_sites_solution_hydrogens geom
_audit_creation_method SHELXL-2014/6
_cell_angle_alpha 90
_cell_angle_beta 94.199(3)
_cell_angle_gamma 90
_cell_formula_units_Z 4
_cell_length_a 8.2675(6)
_cell_length_b 22.1370(16)
_cell_length_c 13.9373(10)
_cell_measurement_reflns_used 7499
_cell_measurement_temperature 100(2)
_cell_measurement_theta_max 26.1865
_cell_measurement_theta_min 2.3522
_cell_volume 2543.9(3)
_computing_cell_refinement 'SAINT V8.34A (Bruker AXS Inc., 2013)'
_computing_data_collection 'APEX2 (Bruker AXS, 2010)'
_computing_data_reduction 'SAINT V8.34A (Bruker AXS Inc., 2013)'
_computing_molecular_graphics 'SHELXTL (Sheldrick, 2008)'
_computing_publication_material SHELXTL
_computing_structure_refinement 'SHELXL-2014/6 (Sheldrick, 2014)'
_diffrn_ambient_temperature 100(2)
_diffrn_detector_area_resol_mean 8.3333
_diffrn_measured_fraction_theta_full 1.000
_diffrn_measured_fraction_theta_max 0.999
_diffrn_measurement_device_type 'Bruker APEX-II CCD'
_diffrn_measurement_method '\f and \w scans'
_diffrn_radiation_type MoK\a
_diffrn_radiation_wavelength 0.71073
_diffrn_reflns_av_R_equivalents 0.0414
_diffrn_reflns_av_unetI/netI 0.0296
_diffrn_reflns_Laue_measured_fraction_full 1.000
_diffrn_reflns_Laue_measured_fraction_max 0.999
_diffrn_reflns_limit_h_max 10
_diffrn_reflns_limit_h_min -10
_diffrn_reflns_limit_k_max 27
_diffrn_reflns_limit_k_min -27
_diffrn_reflns_limit_l_max 17
_diffrn_reflns_limit_l_min -17
_diffrn_reflns_number 35475
_diffrn_reflns_point_group_measured_fraction_full 1.000
_diffrn_reflns_point_group_measured_fraction_max 0.999
_diffrn_reflns_theta_full 25.242
_diffrn_reflns_theta_max 26.406
_diffrn_reflns_theta_min 1.730
_exptl_absorpt_coefficient_mu 0.071
_exptl_absorpt_correction_T_max 0.7454
_exptl_absorpt_correction_T_min 0.7080
_exptl_absorpt_correction_type multi-scan
_exptl_absorpt_process_details 'SADABS V2014/4 (Bruker AXS Inc.)'
_exptl_crystal_colour colorless
_exptl_crystal_density_diffrn 1.218
_exptl_crystal_density_meas ?
_exptl_crystal_density_method 'not measured'
_exptl_crystal_description tabular
_exptl_crystal_F_000 992
_exptl_crystal_size_max 0.18
_exptl_crystal_size_mid 0.16
_exptl_crystal_size_min 0.07
_refine_diff_density_max 0.239
_refine_diff_density_min -0.214
_refine_diff_density_rms 0.039
_refine_ls_extinction_method none
_refine_ls_goodness_of_fit_ref 1.014
_refine_ls_hydrogen_treatment constr
_refine_ls_matrix_type full
_refine_ls_number_parameters 328
_refine_ls_number_reflns 5221
_refine_ls_number_restraints 0
_refine_ls_restrained_S_all 1.014
_refine_ls_R_factor_all 0.0603
_refine_ls_R_factor_gt 0.0414
_refine_ls_shift/su_max 0.000
_refine_ls_shift/su_mean 0.000
_refine_ls_structure_factor_coef Fsqd
_refine_ls_weighting_details 'w=1/[\s^2^(Fo^2^)+(0.0458P)^2^+0.9141P] where P=(Fo^2^+2Fc^2^)/3'
_refine_ls_weighting_scheme calc
_refine_ls_wR_factor_gt 0.0942
_refine_ls_wR_factor_ref 0.1042
_reflns_Friedel_coverage 0.000
_reflns_number_gt 3990
_reflns_number_total 5221
_reflns_threshold_expression 'I > 2\s(I)'
_cod_data_source_file cs1c04483_si_003.cif
_cod_data_source_block mo_210455LT_0m
_cod_depositor_comments
;
The following automatic conversions were performed:

data item '_exptl_crystal_density_meas' value 'not measured' was
changed to '?' -- the value is perceived as not measured.

Automatic conversion script
Id: cif_fix_values 7556 2019-12-06 15:28:31Z antanas 
;
_cod_original_sg_symbol_H-M 'P 21/n'
_cod_database_code 4519232
_shelx_space_group_comment
;
The symmetry employed for this shelxl refinement is uniquely defined
by the following loop, which should always be used as a source of
symmetry information in preference to the above space-group names.
They are only intended as comments.
;
_shelxl_version_number 2014/6

loop_
_space_group_symop_operation_xyz
'x, y, z'
'-x+1/2, y+1/2, -z+1/2'
'-x, -y, -z'
'x-1/2, -y-1/2, z-1/2'

loop_
_atom_site_label
_atom_site_type_symbol
_atom_site_fract_x
_atom_site_fract_y
_atom_site_fract_z
_atom_site_U_iso_or_equiv
_atom_site_adp_type
_atom_site_occupancy
_atom_site_site_symmetry_order
_atom_site_calc_flag
_atom_site_refinement_flags_posn
_atom_site_refinement_flags_adp
_atom_site_refinement_flags_occupancy
_atom_site_disorder_assembly
_atom_site_disorder_group
O1 O 0.15966(11) 0.11813(4) 0.52677(6) 0.0199(2) Uani 1 1 d . . . . .
C1 C 0.60050(19) 0.21062(8) 0.89897(11) 0.0349(4) Uani 1 1 d . . . . .
H1 H 0.6293 0.2059 0.9658 0.042 Uiso 1 1 calc R U . . .
C2 C 0.6037(2) 0.16135(8) 0.83799(11) 0.0356(4) Uani 1 1 d . . . . .
H30 H 0.6338 0.1227 0.8631 0.043 Uiso 1 1 calc R U . . .
C3 C 0.56300(19) 0.16836(7) 0.74009(11) 0.0285(3) Uani 1 1 d . . . . .
H3 H 0.5656 0.1344 0.6985 0.034 Uiso 1 1 calc R U . . .
C4 C 0.51845(16) 0.22464(6) 0.70244(10) 0.0216(3) Uani 1 1 d . . . . .
C5 C 0.47170(16) 0.23392(6) 0.59591(9) 0.0199(3) Uani 1 1 d . . . . .
H6 H 0.4075 0.2722 0.5900 0.024 Uiso 1 1 calc R U . . .
C6 C 0.62028(17) 0.24173(6) 0.53210(10) 0.0229(3) Uani 1 1 d . . . . .
C7 C 0.67733(17) 0.17929(7) 0.49935(10) 0.0235(3) Uani 1 1 d . . . . .
H15 H 0.6810 0.1498 0.5528 0.028 Uiso 1 1 calc R U . . .
H14 H 0.7858 0.1817 0.4738 0.028 Uiso 1 1 calc R U . . .
C8 C 0.54523(17) 0.16216(6) 0.41915(9) 0.0205(3) Uani 1 1 d . . . . .
C9 C 0.59553(16) 0.11179(6) 0.35420(10) 0.0208(3) Uani 1 1 d . . . . .
C10 C 0.63198(19) 0.12220(7) 0.26165(10) 0.0273(3) Uani 1 1 d . . . . .
H16 H 0.6331 0.1626 0.2386 0.033 Uiso 1 1 calc R U . . .
C11 C 0.6681(2) 0.07432(7) 0.19906(11) 0.0302(4) Uani 1 1 d . . . . .
C12 C 0.66752(18) 0.01421(7) 0.23338(10) 0.0265(3) Uani 1 1 d . . . . .
C13 C 0.6932(2) -0.03360(7) 0.16870(11) 0.0365(4) Uani 1 1 d . . . . .
H17 H 0.6923 -0.0742 0.1909 0.044 Uiso 1 1 calc R U . . .
C14 C 0.7193(3) -0.02218(8) 0.07505(12) 0.0519(6) Uani 1 1 d . . . . .
H2 H 0.7336 -0.0547 0.0321 0.062 Uiso 1 1 calc R U . . .
C15 C 0.51483(17) 0.27352(7) 0.76530(10) 0.0247(3) Uani 1 1 d . . . . .
H5 H 0.4839 0.3122 0.7409 0.030 Uiso 1 1 calc R U . . .
C16 C 0.55560(18) 0.26649(8) 0.86279(10) 0.0298(4) Uani 1 1 d . . . . .
H4 H 0.5526 0.3002 0.9047 0.036 Uiso 1 1 calc R U . . .
C17 C 0.36269(16) 0.18385(6) 0.55466(9) 0.0183(3) Uani 1 1 d . . . . .
C18 C 0.39329(16) 0.14885(6) 0.47077(9) 0.0178(3) Uani 1 1 d . . . . .
C19 C 0.75417(18) 0.28010(7) 0.58256(11) 0.0305(4) Uani 1 1 d . . . . .
H7 H 0.8406 0.2866 0.5391 0.046 Uiso 1 1 calc R U . . .
H9 H 0.7986 0.2592 0.6406 0.046 Uiso 1 1 calc R U . . .
H8 H 0.7094 0.3192 0.6003 0.046 Uiso 1 1 calc R U . . .
C20 C 0.55415(17) 0.26802(6) 0.43584(10) 0.0232(3) Uani 1 1 d . . . . .
C21 C 0.51521(17) 0.22412(6) 0.37356(10) 0.0214(3) Uani 1 1 d . . . . .
H10 H 0.4740 0.2305 0.3089 0.026 Uiso 1 1 calc R U . . .
C22 C 0.5286(2) 0.33445(7) 0.42137(11) 0.0318(4) Uani 1 1 d . . . . .
H12 H 0.4648 0.3414 0.3603 0.048 Uiso 1 1 calc R U . . .
H11 H 0.6340 0.3546 0.4199 0.048 Uiso 1 1 calc R U . . .
H13 H 0.4705 0.3508 0.4744 0.048 Uiso 1 1 calc R U . . .
C23 C 0.60437(17) 0.05163(7) 0.38931(10) 0.0249(3) Uani 1 1 d . . . . .
H21 H 0.5857 0.0440 0.4547 0.030 Uiso 1 1 calc R U . . .
C24 C 0.63899(18) 0.00462(7) 0.33127(10) 0.0273(3) Uani 1 1 d . . . . .
H20 H 0.6441 -0.0352 0.3567 0.033 Uiso 1 1 calc R U . . .
C25 C 0.7003(3) 0.08446(8) 0.10215(12) 0.0526(6) Uani 1 1 d . . . . .
H19 H 0.7048 0.1247 0.0787 0.063 Uiso 1 1 calc R U . . .
C26 C 0.7250(3) 0.03745(9) 0.04189(13) 0.0644(7) Uani 1 1 d . . . . .
H18 H 0.7463 0.0452 -0.0230 0.077 Uiso 1 1 calc R U . . .
C27 C 0.26630(16) 0.11040(6) 0.45496(9) 0.0183(3) Uani 1 1 d . . . . .
C28 C 0.22175(16) 0.16371(6) 0.58582(9) 0.0188(3) Uani 1 1 d . . . . .
C29 C 0.12719(18) 0.17983(7) 0.66876(10) 0.0251(3) Uani 1 1 d . . . . .
H23 H 0.1336 0.1467 0.7156 0.038 Uiso 1 1 calc R U . . .
H24 H 0.0136 0.1867 0.6462 0.038 Uiso 1 1 calc R U . . .
H22 H 0.1720 0.2167 0.6992 0.038 Uiso 1 1 calc R U . . .
C30 C 0.21447(16) 0.06652(6) 0.38020(10) 0.0202(3) Uani 1 1 d . . . . .
C31 C 0.14873(18) 0.01116(7) 0.40454(11) 0.0260(3) Uani 1 1 d . . . . .
H29 H 0.1356 0.0019 0.4701 0.031 Uiso 1 1 calc R U . . .
C32 C 0.1025(2) -0.03031(7) 0.33380(12) 0.0369(4) Uani 1 1 d . . . . .
H28 H 0.0581 -0.0681 0.3509 0.044 Uiso 1 1 calc R U . . .
C33 C 0.1206(2) -0.01713(8) 0.23788(13) 0.0396(4) Uani 1 1 d . . . . .
H27 H 0.0894 -0.0459 0.1894 0.048 Uiso 1 1 calc R U . . .
C34 C 0.1841(2) 0.03782(7) 0.21315(11) 0.0325(4) Uani 1 1 d . . . . .
H26 H 0.1960 0.0469 0.1474 0.039 Uiso 1 1 calc R U . . .
C35 C 0.23033(17) 0.07966(7) 0.28330(10) 0.0240(3) Uani 1 1 d . . . . .
H25 H 0.2731 0.1176 0.2656 0.029 Uiso 1 1 calc R U . . .

loop_
_atom_site_aniso_label
_atom_site_aniso_U_11
_atom_site_aniso_U_22
_atom_site_aniso_U_33
_atom_site_aniso_U_23
_atom_site_aniso_U_13
_atom_site_aniso_U_12
O1 0.0229(5) 0.0197(5) 0.0175(5) -0.0010(4) 0.0043(4) -0.0023(4)
C1 0.0312(8) 0.0540(11) 0.0187(7) -0.0002(7) -0.0019(6) -0.0075(8)
C2 0.0369(9) 0.0409(10) 0.0281(8) 0.0069(7) -0.0033(7) 0.0010(7)
C3 0.0329(8) 0.0291(8) 0.0233(8) -0.0009(6) -0.0004(6) 0.0014(6)
C4 0.0188(7) 0.0269(8) 0.0193(7) -0.0013(6) 0.0024(5) -0.0037(6)
C5 0.0222(7) 0.0187(7) 0.0189(7) -0.0016(5) 0.0026(5) -0.0014(5)
C6 0.0241(7) 0.0235(8) 0.0215(7) -0.0037(6) 0.0049(6) -0.0047(6)
C7 0.0209(7) 0.0294(8) 0.0205(7) -0.0023(6) 0.0035(5) -0.0010(6)
C8 0.0224(7) 0.0219(7) 0.0176(7) -0.0005(6) 0.0044(5) -0.0020(5)
C9 0.0201(7) 0.0217(7) 0.0208(7) -0.0018(6) 0.0031(5) -0.0005(5)
C10 0.0396(9) 0.0185(7) 0.0251(8) 0.0008(6) 0.0109(6) -0.0002(6)
C11 0.0427(9) 0.0263(8) 0.0226(8) 0.0004(6) 0.0093(7) 0.0059(7)
C12 0.0321(8) 0.0244(8) 0.0227(7) -0.0009(6) 0.0009(6) 0.0070(6)
C13 0.0549(11) 0.0253(9) 0.0292(9) -0.0008(7) 0.0017(8) 0.0154(8)
C14 0.0967(16) 0.0344(10) 0.0248(9) -0.0058(7) 0.0053(9) 0.0301(10)
C15 0.0228(7) 0.0279(8) 0.0239(7) -0.0039(6) 0.0049(6) -0.0063(6)
C16 0.0245(8) 0.0425(10) 0.0227(8) -0.0095(7) 0.0041(6) -0.0093(7)
C17 0.0222(7) 0.0178(7) 0.0148(6) 0.0020(5) 0.0015(5) 0.0013(5)
C18 0.0217(7) 0.0168(7) 0.0150(6) 0.0013(5) 0.0016(5) 0.0011(5)
C19 0.0270(8) 0.0362(9) 0.0289(8) -0.0088(7) 0.0067(6) -0.0096(7)
C20 0.0247(7) 0.0233(8) 0.0226(7) 0.0002(6) 0.0095(6) -0.0056(6)
C21 0.0252(7) 0.0222(8) 0.0178(7) 0.0012(6) 0.0078(5) -0.0027(6)
C22 0.0474(10) 0.0237(8) 0.0255(8) -0.0015(6) 0.0119(7) -0.0070(7)
C23 0.0274(7) 0.0293(8) 0.0184(7) 0.0027(6) 0.0037(6) 0.0041(6)
C24 0.0333(8) 0.0232(8) 0.0256(8) 0.0048(6) 0.0032(6) 0.0076(6)
C25 0.1025(17) 0.0291(10) 0.0294(9) 0.0060(8) 0.0255(10) 0.0192(10)
C26 0.130(2) 0.0419(12) 0.0238(9) 0.0046(8) 0.0240(11) 0.0351(13)
C27 0.0220(7) 0.0189(7) 0.0143(6) 0.0020(5) 0.0036(5) 0.0021(5)
C28 0.0233(7) 0.0171(7) 0.0159(6) -0.0004(5) 0.0006(5) -0.0003(5)
C29 0.0264(7) 0.0264(8) 0.0233(7) -0.0041(6) 0.0076(6) -0.0021(6)
C30 0.0190(7) 0.0191(7) 0.0225(7) -0.0022(6) 0.0021(5) 0.0008(5)
C31 0.0265(8) 0.0238(8) 0.0284(8) -0.0007(6) 0.0077(6) -0.0032(6)
C32 0.0387(9) 0.0257(9) 0.0475(10) -0.0092(7) 0.0121(8) -0.0128(7)
C33 0.0401(10) 0.0402(10) 0.0392(10) -0.0218(8) 0.0068(8) -0.0112(8)
C34 0.0363(9) 0.0385(10) 0.0230(8) -0.0087(7) 0.0041(6) -0.0030(7)
C35 0.0275(8) 0.0241(8) 0.0205(7) -0.0012(6) 0.0026(6) -0.0018(6)

loop_
_atom_type_symbol
_atom_type_description
_atom_type_scat_dispersion_real
_atom_type_scat_dispersion_imag
_atom_type_scat_source
C C 0.0033 0.0016 'International Tables Vol C Tables 4.2.6.8 and 6.1.1.4'
H H 0.0000 0.0000 'International Tables Vol C Tables 4.2.6.8 and 6.1.1.4'
O O 0.0106 0.0060 'International Tables Vol C Tables 4.2.6.8 and 6.1.1.4'

loop_
_geom_angle_atom_site_label_1
_geom_angle_atom_site_label_2
_geom_angle_atom_site_label_3
_geom_angle
_geom_angle_site_symmetry_1
_geom_angle_site_symmetry_3
_geom_angle_publ_flag
C28 O1 C27 106.96(10) . . ?
C16 C1 C2 119.99(14) . . ?
C16 C1 H1 120.0 . . ?
C2 C1 H1 120.0 . . ?
C1 C2 C3 120.04(16) . . ?
C1 C2 H30 120.0 . . ?
C3 C2 H30 120.0 . . ?
C2 C3 C4 120.58(14) . . ?
C2 C3 H3 119.7 . . ?
C4 C3 H3 119.7 . . ?
C3 C4 C15 118.39(13) . . ?
C3 C4 C5 122.06(12) . . ?
C15 C4 C5 119.55(13) . . ?
C17 C5 C4 111.91(11) . . ?
C17 C5 C6 109.41(10) . . ?
C4 C5 C6 114.36(11) . . ?
C17 C5 H6 106.9 . . ?
C4 C5 H6 106.9 . . ?
C6 C5 H6 106.9 . . ?
C19 C6 C20 113.21(12) . . ?
C19 C6 C7 114.12(12) . . ?
C20 C6 C7 100.33(11) . . ?
C19 C6 C5 111.70(11) . . ?
C20 C6 C5 107.08(11) . . ?
C7 C6 C5 109.66(11) . . ?
C6 C7 C8 102.60(11) . . ?
C6 C7 H15 111.2 . . ?
C8 C7 H15 111.2 . . ?
C6 C7 H14 111.2 . . ?
C8 C7 H14 111.2 . . ?
H15 C7 H14 109.2 . . ?
C9 C8 C18 114.38(11) . . ?
C9 C8 C21 117.20(11) . . ?
C18 C8 C21 104.86(11) . . ?
C9 C8 C7 113.66(11) . . ?
C18 C8 C7 105.58(10) . . ?
C21 C8 C7 99.49(11) . . ?
C10 C9 C23 118.35(13) . . ?
C10 C9 C8 122.00(13) . . ?
C23 C9 C8 119.65(12) . . ?
C9 C10 C11 121.73(14) . . ?
C9 C10 H16 119.1 . . ?
C11 C10 H16 119.1 . . ?
C25 C11 C12 118.58(14) . . ?
C25 C11 C10 122.13(14) . . ?
C12 C11 C10 119.27(13) . . ?
C11 C12 C13 118.90(13) . . ?
C11 C12 C24 118.13(13) . . ?
C13 C12 C24 122.96(14) . . ?
C14 C13 C12 120.86(15) . . ?
C14 C13 H17 119.6 . . ?
C12 C13 H17 119.6 . . ?
C13 C14 C26 120.19(16) . . ?
C13 C14 H2 119.9 . . ?
C26 C14 H2 119.9 . . ?
C16 C15 C4 120.97(14) . . ?
C16 C15 H5 119.5 . . ?
C4 C15 H5 119.5 . . ?
C1 C16 C15 120.02(14) . . ?
C1 C16 H4 120.0 . . ?
C15 C16 H4 120.0 . . ?
C28 C17 C18 106.91(12) . . ?
C28 C17 C5 128.57(12) . . ?
C18 C17 C5 124.51(12) . . ?
C27 C18 C17 106.83(12) . . ?
C27 C18 C8 134.45(12) . . ?
C17 C18 C8 118.68(11) . . ?
C6 C19 H7 109.5 . . ?
C6 C19 H9 109.5 . . ?
H7 C19 H9 109.5 . . ?
C6 C19 H8 109.5 . . ?
H7 C19 H8 109.5 . . ?
H9 C19 H8 109.5 . . ?
C21 C20 C22 127.32(14) . . ?
C21 C20 C6 110.48(12) . . ?
C22 C20 C6 122.05(13) . . ?
C20 C21 C8 111.23(12) . . ?
C20 C21 H10 124.4 . . ?
C8 C21 H10 124.4 . . ?
C20 C22 H12 109.5 . . ?
C20 C22 H11 109.5 . . ?
H12 C22 H11 109.5 . . ?
C20 C22 H13 109.5 . . ?
H12 C22 H13 109.5 . . ?
H11 C22 H13 109.5 . . ?
C24 C23 C9 121.35(13) . . ?
C24 C23 H21 119.3 . . ?
C9 C23 H21 119.3 . . ?
C23 C24 C12 120.96(14) . . ?
C23 C24 H20 119.5 . . ?
C12 C24 H20 119.5 . . ?
C26 C25 C11 121.00(16) . . ?
C26 C25 H19 119.5 . . ?
C11 C25 H19 119.5 . . ?
C25 C26 C14 120.42(16) . . ?
C25 C26 H18 119.8 . . ?
C14 C26 H18 119.8 . . ?
C18 C27 O1 109.23(11) . . ?
C18 C27 C30 135.55(12) . . ?
O1 C27 C30 115.15(11) . . ?
C17 C28 O1 110.04(11) . . ?
C17 C28 C29 133.43(13) . . ?
O1 C28 C29 116.52(11) . . ?
C28 C29 H23 109.5 . . ?
C28 C29 H24 109.5 . . ?
H23 C29 H24 109.5 . . ?
C28 C29 H22 109.5 . . ?
H23 C29 H22 109.5 . . ?
H24 C29 H22 109.5 . . ?
C31 C30 C35 118.99(13) . . ?
C31 C30 C27 120.61(12) . . ?
C35 C30 C27 120.40(12) . . ?
C32 C31 C30 120.25(14) . . ?
C32 C31 H29 119.9 . . ?
C30 C31 H29 119.9 . . ?
C31 C32 C33 120.30(15) . . ?
C31 C32 H28 119.9 . . ?
C33 C32 H28 119.9 . . ?
C34 C33 C32 119.78(15) . . ?
C34 C33 H27 120.1 . . ?
C32 C33 H27 120.1 . . ?
C33 C34 C35 120.38(15) . . ?
C33 C34 H26 119.8 . . ?
C35 C34 H26 119.8 . . ?
C34 C35 C30 120.28(14) . . ?
C34 C35 H25 119.9 . . ?
C30 C35 H25 119.9 . . ?

loop_
_geom_bond_atom_site_label_1
_geom_bond_atom_site_label_2
_geom_bond_distance
_geom_bond_site_symmetry_2
_geom_bond_publ_flag
O1 C28 1.3775(16) . ?
O1 C27 1.3920(15) . ?
C1 C16 1.376(2) . ?
C1 C2 1.384(2) . ?
C1 H1 0.9500 . ?
C2 C3 1.390(2) . ?
C2 H30 0.9500 . ?
C3 C4 1.391(2) . ?
C3 H3 0.9500 . ?
C4 C15 1.394(2) . ?
C4 C5 1.5205(18) . ?
C5 C17 1.5151(19) . ?
C5 C6 1.5779(18) . ?
C5 H6 1.0000 . ?
C6 C19 1.5256(19) . ?
C6 C20 1.526(2) . ?
C6 C7 1.540(2) . ?
C7 C8 1.5515(19) . ?
C7 H15 0.9900 . ?
C7 H14 0.9900 . ?
C8 C9 1.5136(19) . ?
C8 C18 1.5214(18) . ?
C8 C21 1.5242(19) . ?
C9 C10 1.3656(19) . ?
C9 C23 1.419(2) . ?
C10 C11 1.418(2) . ?
C10 H16 0.9500 . ?
C11 C25 1.413(2) . ?
C11 C12 1.414(2) . ?
C12 C13 1.416(2) . ?
C12 C24 1.417(2) . ?
C13 C14 1.362(2) . ?
C13 H17 0.9500 . ?
C14 C26 1.400(3) . ?
C14 H2 0.9500 . ?
C15 C16 1.385(2) . ?
C15 H5 0.9500 . ?
C16 H4 0.9500 . ?
C17 C28 1.3488(19) . ?
C17 C18 1.4403(18) . ?
C18 C27 1.3570(19) . ?
C19 H7 0.9800 . ?
C19 H9 0.9800 . ?
C19 H8 0.9800 . ?
C20 C21 1.327(2) . ?
C20 C22 1.497(2) . ?
C21 H10 0.9500 . ?
C22 H12 0.9800 . ?
C22 H11 0.9800 . ?
C22 H13 0.9800 . ?
C23 C24 1.361(2) . ?
C23 H21 0.9500 . ?
C24 H20 0.9500 . ?
C25 C26 1.362(2) . ?
C25 H19 0.9500 . ?
C26 H18 0.9500 . ?
C27 C30 1.4655(19) . ?
C28 C29 1.4855(18) . ?
C29 H23 0.9800 . ?
C29 H24 0.9800 . ?
C29 H22 0.9800 . ?
C30 C31 1.3926(19) . ?
C30 C35 1.3970(19) . ?
C31 C32 1.381(2) . ?
C31 H29 0.9500 . ?
C32 C33 1.387(2) . ?
C32 H28 0.9500 . ?
C33 C34 1.378(2) . ?
C33 H27 0.9500 . ?
C34 C35 1.380(2) . ?
C34 H26 0.9500 . ?
C35 H25 0.9500 . ?
